data_7718355
loop_
_publ_author_name
'Brown, Ryan K.'
'Bunyan, Joseph N.'
'Agrawal, Ashi'
'Li, Guoyu'
'Dautoras, Dominykas'
'Sarker, Jagodish C.'
'Keat, Terng Tor'
'Hicks, Thomas'
'Hogarth, Graeme'
'Pugh, David'

_publ_section_title
;
 A revised understanding of the speciation of gold(III) dithiocarbamate
 complexes in solution.
;
_journal_issue 19
_journal_name_full 'Dalton transactions (Cambridge, England : 2003)'
_journal_page_first 7627
_journal_page_last 7640
_journal_paper_doi 10.1039/d5dt00240k
_journal_volume 54
_journal_year 2025
_chemical_formula_moiety 'C9 H18 Au Cl2 N S2'
_chemical_formula_sum 'C9 H18 Au Cl2 N S2'
_chemical_formula_weight 472.23
_space_group_crystal_system monoclinic
_space_group_IT_number 14
_space_group_name_Hall '-P 2yn'
_space_group_name_H-M_alt 'P 1 21/n 1'
_atom_sites_solution_hydrogens geom
_atom_sites_solution_primary heavy
_audit_creation_date 2025-02-28
_audit_creation_method
;
Olex2 1.5
(compiled 2024.02.16 svn.r378c4104 for OlexSys, GUI svn.r6928)
;
_audit_update_record
;
2025-03-07 deposited with the CCDC.	2025-03-18 downloaded from the CCDC.
;
_cell_angle_alpha 90
_cell_angle_beta 108.4251(17)
_cell_angle_gamma 90
_cell_formula_units_Z 8
_cell_length_a 16.8266(3)
_cell_length_b 11.09752(12)
_cell_length_c 16.8429(3)
_cell_measurement_reflns_used 48886
_cell_measurement_temperature 100.00(10)
_cell_measurement_theta_max 31.5100
_cell_measurement_theta_min 2.2190
_cell_volume 2983.91(9)
_computing_cell_refinement 'CrysAlisPro 1.171.41.105a (Rigaku OD, 2021)'
_computing_data_collection 'CrysAlisPro 1.171.41.105a (Rigaku OD, 2021)'
_computing_data_reduction 'CrysAlisPro 1.171.41.105a (Rigaku OD, 2021)'
_computing_molecular_graphics 'Olex2 1.5 (Dolomanov et al., 2009)'
_computing_publication_material 'Olex2 1.5 (Dolomanov et al., 2009)'
_computing_structure_refinement 'SHELXL 2019/3 (Sheldrick, 2015)'
_computing_structure_solution 'SHELXS  (Sheldrick, 2008)'
_diffrn_ambient_environment N~2~
_diffrn_ambient_temperature 100.00(10)
_diffrn_detector 'Hybrid Pixel Array Detector'
_diffrn_detector_area_resol_mean 10.0000
_diffrn_detector_type HyPix
_diffrn_measured_fraction_theta_full 0.997
_diffrn_measured_fraction_theta_max 0.997
_diffrn_measurement_details
;
List of Runs (angles in degrees, time in seconds):

  # Type    Start    End  Width  t~exp~   \w     \q     \k     \f   Frames
#--------------------------------------------------------------------------
  1  \w     -8.00 101.00   0.50    0.60    --   21.24  50.00  31.00  218
  2  \w     22.00  63.00   0.50    0.60    --  -18.74  19.00 -30.00   82
  3  \w    -67.00 -16.00   0.50    0.60    --   21.24 -19.00  30.00  102
  4  \w    -33.00  12.00   0.50    0.60    --  -18.74  50.00  31.00   90
  5  \w     17.00  59.00   0.50    0.60    --  -18.74  50.00  31.00   84
  6  \w     -9.00  17.00   0.50    0.60    --  -18.74  38.00-150.00   52
  7  \w    -52.00   7.00   0.50    0.60    --  -18.74 -57.00   0.00  118
  8  \w    -55.00   7.00   0.50    0.60    --  -18.74 -57.00-150.00  124
  9  \w     23.00  63.00   0.50    0.60    --  -18.74  38.00-150.00   80
 10  \w    -30.00  -3.00   0.50    0.60    --   21.24 113.00 143.11   54
 11  \w     23.00 104.00   0.50    0.60    --   21.24  19.00-180.00  162
 12  \w      5.00  65.00   0.50    0.60    --   21.24 -99.00 120.00  120
 13  \w    -34.00  -8.00   0.50    0.60    --   21.24 120.00-118.48   52
 14  \w     24.00 102.00   0.50    0.60    --   21.24  19.00   0.00  156
 15  \w      9.00  65.00   0.50    0.60    --   21.24 -99.00   0.00  112
 16  \w     22.00  63.00   0.50    0.60    --  -18.74  19.00   0.00   82
 17  \w    -51.00  24.00   0.50    0.60    --  -18.74  77.00  60.00  150
 18  \w    -51.00  24.00   0.50    0.60    --  -18.74  77.00 -30.00  150
 19  \w     22.00  63.00   0.50    0.60    --  -18.74  19.00-150.00   82
 20  \w    -51.00  24.00   0.50    0.60    --  -18.74  77.00 -90.00  150
 21  \w     -6.00  62.00   0.50    0.60    --   21.24  57.00 120.00  136
 22  \w     -6.00  62.00   0.50    0.60    --   21.24  57.00-150.00  136
 23  \w     -6.00  62.00   0.50    0.60    --   21.24  57.00 -30.00  136
 24  \w    -35.00  -9.00   0.50    0.60    --   21.24 123.00 -60.53   52
;
_diffrn_measurement_device 'four-circle diffractometer'
_diffrn_measurement_device_type 'ROD, Synergy Custom system, HyPix'
_diffrn_measurement_method '\w scans'
_diffrn_orient_matrix_type 'CrysAlisPro convention (1999,Acta A55,543-557)'
_diffrn_orient_matrix_UB_11 0.0041998000
_diffrn_orient_matrix_UB_12 0.0491663000
_diffrn_orient_matrix_UB_13 0.0279249000
_diffrn_orient_matrix_UB_21 0.0421873000
_diffrn_orient_matrix_UB_22 -0.0166548000
_diffrn_orient_matrix_UB_23 0.0206986000
_diffrn_orient_matrix_UB_31 0.0132931000
_diffrn_orient_matrix_UB_32 0.0372746000
_diffrn_orient_matrix_UB_33 -0.0276147000
_diffrn_radiation_monochromator mirror
_diffrn_radiation_probe x-ray
_diffrn_radiation_type 'Mo K\a'
_diffrn_radiation_wavelength 0.71075
_diffrn_reflns_av_R_equivalents 0.0485
_diffrn_reflns_av_unetI/netI 0.0206
_diffrn_reflns_Laue_measured_fraction_full 0.997
_diffrn_reflns_Laue_measured_fraction_max 0.997
_diffrn_reflns_limit_h_max 20
_diffrn_reflns_limit_h_min -20
_diffrn_reflns_limit_k_max 13
_diffrn_reflns_limit_k_min -13
_diffrn_reflns_limit_l_max 20
_diffrn_reflns_limit_l_min -20
_diffrn_reflns_number 59414
_diffrn_reflns_point_group_measured_fraction_full 0.997
_diffrn_reflns_point_group_measured_fraction_max 0.997
_diffrn_reflns_theta_full 25.027
_diffrn_reflns_theta_max 25.027
_diffrn_reflns_theta_min 2.983
_diffrn_source 'Rotating-anode X-ray tube'
_diffrn_source_type 'Rigaku (Mo) X-ray Source'
_exptl_absorpt_coefficient_mu 10.471
_exptl_absorpt_correction_T_max 0.769
_exptl_absorpt_correction_T_min 0.150
_exptl_absorpt_correction_type gaussian
_exptl_absorpt_process_details
;
CrysAlisPro 1.171.41.105a (Rigaku Oxford Diffraction, 2021)
Numerical absorption correction based on gaussian integration over
a multifaceted crystal model
Empirical absorption correction using spherical harmonics,
implemented in SCALE3 ABSPACK scaling algorithm.
;
_exptl_crystal_colour yellow
_exptl_crystal_colour_primary yellow
_exptl_crystal_density_diffrn 2.102
_exptl_crystal_description block
_exptl_crystal_F_000 1792
_exptl_crystal_size_max 0.212
_exptl_crystal_size_mid 0.073
_exptl_crystal_size_min 0.06
_refine_diff_density_max 4.561
_refine_diff_density_min -1.204
_refine_diff_density_rms 0.158
_refine_ls_extinction_method none
_refine_ls_goodness_of_fit_ref 1.103
_refine_ls_hydrogen_treatment constr
_refine_ls_matrix_type full
_refine_ls_number_parameters 280
_refine_ls_number_reflns 5235
_refine_ls_number_restraints 0
_refine_ls_restrained_S_all 1.103
_refine_ls_R_factor_all 0.0254
_refine_ls_R_factor_gt 0.0250
_refine_ls_shift/su_max 0.001
_refine_ls_shift/su_mean 0.000
_refine_ls_structure_factor_coef Fsqd
_refine_ls_weighting_details 'w=1/[\s^2^(Fo^2^)+(0.0353P)^2^+8.4699P] where P=(Fo^2^+2Fc^2^)/3'
_refine_ls_weighting_scheme calc
_refine_ls_wR_factor_gt 0.0625
_refine_ls_wR_factor_ref 0.0626
_reflns_Friedel_coverage 0.000
_reflns_number_gt 5164
_reflns_number_total 5235
_reflns_threshold_expression 'I > 2\s(I)'
_cod_data_source_file d5dt00240k2.cif
_cod_data_source_block '[AuCl2(iBu2dtc)]'
_cod_depositor_comments 'Adding full bibliography for 7718352--7718363.cif.'
_cod_original_cell_volume 2983.91(8)
_cod_database_code 7718355
_shelx_shelxl_version_number 2019/3
_chemical_oxdiff_formula 'C9 H18 N Cl2 S2 Au'
_chemical_oxdiff_usercomment RKB21
_shelx_space_group_comment
;
The symmetry employed for this shelxl refinement is uniquely defined
by the following loop, which should always be used as a source of
symmetry information in preference to the above space-group names.
They are only intended as comments.
;
_shelx_estimated_absorpt_t_max 0.572
_shelx_estimated_absorpt_t_min 0.215
_olex2_refinement_description
;
1. Twinned data refinement
 Scales: 0.5991(6)
 0.4009(6)
2. Fixed Uiso
 At 1.2 times of:
  All C(H) groups, All C(H,H) groups
 At 1.5 times of:
  All C(H,H,H) groups
3.a Ternary CH refined with riding coordinates:
 C3(H3), C7(H7), C12(H12), C16(H16)
3.b Secondary CH2 refined with riding coordinates:
 C2(H2A,H2B), C6(H6A,H6B), C11(H11A,H11B), C15(H15A,H15B)
3.c Idealised Me refined as rotating group:
 C4(H4A,H4B,H4C), C5(H5A,H5B,H5C), C8(H8A,H8B,H8C), C9(H9A,H9B,H9C), C13(H13A,
 H13B,H13C), C14(H14A,H14B,H14C), C17(H17A,H17B,H17C), C18(H18A,H18B,H18C)
;
_olex2_submission_special_instructions 'No special instructions were received'
_oxdiff_exptl_absorpt_empirical_details
;
Empirical correction (ABSPACK) includes:
- Absorption correction using spherical harmonics
- Frame scaling
- Detector area scaling
;
_oxdiff_exptl_absorpt_empirical_full_max 2.038
_oxdiff_exptl_absorpt_empirical_full_min 0.693

loop_
_space_group_symop_operation_xyz
'x, y, z'
'-x+1/2, y+1/2, -z+1/2'
'-x, -y, -z'
'x-1/2, -y-1/2, z-1/2'

loop_
_atom_site_label
_atom_site_type_symbol
_atom_site_fract_x
_atom_site_fract_y
_atom_site_fract_z
_atom_site_U_iso_or_equiv
_atom_site_adp_type
_atom_site_occupancy
_atom_site_site_symmetry_order
_atom_site_calc_flag
_atom_site_refinement_flags_posn
_atom_site_refinement_flags_adp
_atom_site_refinement_flags_occupancy
_atom_site_disorder_assembly
_atom_site_disorder_group
Au1 Au 0.58165(2) 0.28870(2) 0.92036(2) 0.01625(7) Uani 1 1 d . . . . .
Cl1 Cl 0.64097(10) 0.43631(15) 1.01923(10) 0.0282(4) Uani 1 1 d . . . . .
Cl2 Cl 0.68596(11) 0.14911(15) 0.97660(11) 0.0307(4) Uani 1 1 d . . . . .
S1 S 0.46647(11) 0.40123(14) 0.85014(11) 0.0263(4) Uani 1 1 d . . . . .
S2 S 0.51033(10) 0.17003(14) 0.80910(10) 0.0197(3) Uani 1 1 d . . . . .
N1 N 0.3757(3) 0.2902(4) 0.7084(3) 0.0190(11) Uani 1 1 d . . . . .
C1 C 0.4390(4) 0.2875(5) 0.7762(4) 0.0173(13) Uani 1 1 d . . . . .
C2 C 0.3166(4) 0.3932(5) 0.6913(4) 0.0245(14) Uani 1 1 d . . . . .
H2A H 0.305815 0.420652 0.632945 0.029 Uiso 1 1 calc R U . . .
H2B H 0.342252 0.460904 0.728990 0.029 Uiso 1 1 calc R U . . .
C3 C 0.2338(4) 0.3585(6) 0.7044(4) 0.0243(14) Uani 1 1 d . . . . .
H3 H 0.207413 0.291933 0.664874 0.029 Uiso 1 1 calc R U . . .
C4 C 0.2465(5) 0.3161(7) 0.7940(5) 0.0369(18) Uani 1 1 d . . . . .
H4A H 0.280650 0.242732 0.805052 0.055 Uiso 1 1 calc R U . . .
H4B H 0.191929 0.299176 0.800986 0.055 Uiso 1 1 calc R U . . .
H4C H 0.275039 0.379266 0.833395 0.055 Uiso 1 1 calc R U . . .
C5 C 0.1751(5) 0.4670(7) 0.6858(5) 0.0390(19) Uani 1 1 d . . . . .
H5A H 0.198565 0.530676 0.726844 0.058 Uiso 1 1 calc R U . . .
H5B H 0.120217 0.442876 0.689192 0.058 Uiso 1 1 calc R U . . .
H5C H 0.168732 0.497144 0.629446 0.058 Uiso 1 1 calc R U . . .
C6 C 0.3619(4) 0.1952(5) 0.6437(4) 0.0180(13) Uani 1 1 d . . . . .
H6A H 0.301206 0.177427 0.621017 0.022 Uiso 1 1 calc R U . . .
H6B H 0.390878 0.120621 0.669626 0.022 Uiso 1 1 calc R U . . .
C7 C 0.3932(4) 0.2321(5) 0.5740(4) 0.0175(13) Uani 1 1 d . . . . .
H7 H 0.363523 0.308497 0.550387 0.021 Uiso 1 1 calc R U . . .
C8 C 0.4869(5) 0.2589(11) 0.5998(5) 0.048(2) Uani 1 1 d . . . . .
H8A H 0.501232 0.319225 0.644590 0.072 Uiso 1 1 calc R U . . .
H8B H 0.501097 0.290036 0.551498 0.072 Uiso 1 1 calc R U . . .
H8C H 0.518469 0.184776 0.619807 0.072 Uiso 1 1 calc R U . . .
C9 C 0.3695(4) 0.1386(6) 0.5030(4) 0.0274(15) Uani 1 1 d . . . . .
H9A H 0.396709 0.061609 0.523850 0.041 Uiso 1 1 calc R U . . .
H9B H 0.388125 0.166824 0.456674 0.041 Uiso 1 1 calc R U . . .
H9C H 0.308599 0.127631 0.483328 0.041 Uiso 1 1 calc R U . . .
Au2 Au 0.57267(2) 0.27395(2) 0.41313(2) 0.01776(8) Uani 1 1 d . . . . .
Cl3 Cl 0.45204(12) 0.38494(16) 0.35284(11) 0.0359(4) Uani 1 1 d . . . . .
Cl4 Cl 0.52365(10) 0.10981(14) 0.32659(10) 0.0267(4) Uani 1 1 d . . . . .
S3 S 0.63670(10) 0.41800(13) 0.51119(10) 0.0196(3) Uani 1 1 d . . . . .
S4 S 0.69959(10) 0.18972(14) 0.48647(10) 0.0196(3) Uani 1 1 d . . . . .
N2 N 0.7857(3) 0.3350(4) 0.6130(3) 0.0169(10) Uani 1 1 d . . . . .
C10 C 0.7203(4) 0.3174(5) 0.5485(4) 0.0176(12) Uani 1 1 d . . . . .
C11 C 0.7926(4) 0.4403(5) 0.6693(4) 0.0204(13) Uani 1 1 d . . . . .
H11A H 0.749736 0.500718 0.640914 0.024 Uiso 1 1 calc R U . . .
H11B H 0.848345 0.477968 0.679964 0.024 Uiso 1 1 calc R U . . .
C12 C 0.7811(4) 0.4067(5) 0.7522(4) 0.0179(12) Uani 1 1 d . . . . .
H12 H 0.824872 0.346369 0.780961 0.021 Uiso 1 1 calc R U . . .
C13 C 0.6948(4) 0.3534(6) 0.7418(4) 0.0231(14) Uani 1 1 d . . . . .
H13A H 0.651740 0.414284 0.717902 0.035 Uiso 1 1 calc R U . . .
H13B H 0.691886 0.328062 0.796553 0.035 Uiso 1 1 calc R U . . .
H13C H 0.685508 0.283569 0.704361 0.035 Uiso 1 1 calc R U . . .
C14 C 0.7943(5) 0.5214(6) 0.8056(5) 0.0298(17) Uani 1 1 d . . . . .
H14A H 0.849226 0.556172 0.810386 0.045 Uiso 1 1 calc R U . . .
H14B H 0.791917 0.501493 0.861424 0.045 Uiso 1 1 calc R U . . .
H14C H 0.750349 0.579928 0.778982 0.045 Uiso 1 1 calc R U . . .
C15 C 0.8585(4) 0.2543(6) 0.6319(4) 0.0205(13) Uani 1 1 d . . . . .
H15A H 0.840651 0.176518 0.602990 0.025 Uiso 1 1 calc R U . . .
H15B H 0.878603 0.238290 0.692789 0.025 Uiso 1 1 calc R U . . .
C16 C 0.9306(4) 0.3039(6) 0.6060(4) 0.0195(13) Uani 1 1 d . . . . .
H16 H 0.950328 0.379859 0.638029 0.023 Uiso 1 1 calc R U . . .
C17 C 0.9031(5) 0.3348(7) 0.5105(5) 0.0360(18) Uani 1 1 d . . . . .
H17A H 0.885960 0.260787 0.477758 0.054 Uiso 1 1 calc R U . . .
H17B H 0.950067 0.371639 0.496875 0.054 Uiso 1 1 calc R U . . .
H17C H 0.855884 0.391250 0.497004 0.054 Uiso 1 1 calc R U . . .
C18 C 1.0027(5) 0.2160(6) 0.6276(5) 0.0347(19) Uani 1 1 d . . . . .
H18A H 1.019967 0.198180 0.687607 0.052 Uiso 1 1 calc R U . . .
H18B H 1.049822 0.251443 0.613395 0.052 Uiso 1 1 calc R U . . .
H18C H 0.985097 0.141404 0.595751 0.052 Uiso 1 1 calc R U . . .

loop_
_atom_site_aniso_label
_atom_site_aniso_U_11
_atom_site_aniso_U_22
_atom_site_aniso_U_33
_atom_site_aniso_U_23
_atom_site_aniso_U_13
_atom_site_aniso_U_12
Au1 0.01545(15) 0.01843(12) 0.01317(14) -0.00314(8) 0.00211(9) -0.00128(8)
Cl1 0.0247(8) 0.0274(8) 0.0278(9) -0.0124(7) 0.0017(7) -0.0024(7)
Cl2 0.0267(9) 0.0311(9) 0.0262(9) -0.0058(7) -0.0033(7) 0.0094(7)
S1 0.0279(9) 0.0192(8) 0.0247(9) -0.0083(7) -0.0019(7) 0.0074(7)
S2 0.0177(8) 0.0178(7) 0.0199(8) -0.0051(6) 0.0007(6) 0.0025(6)
N1 0.020(3) 0.016(2) 0.017(3) -0.0018(19) 0.001(2) -0.0005(19)
C1 0.017(3) 0.019(3) 0.020(3) -0.003(2) 0.011(3) -0.002(2)
C2 0.028(4) 0.024(3) 0.020(3) 0.000(3) 0.005(3) 0.009(3)
C3 0.023(4) 0.032(3) 0.023(4) 0.003(3) 0.013(3) 0.006(3)
C4 0.026(4) 0.051(4) 0.034(4) 0.010(4) 0.008(3) 0.016(4)
C5 0.036(4) 0.037(4) 0.045(5) 0.013(4) 0.013(4) 0.020(3)
C6 0.019(3) 0.023(3) 0.013(3) -0.002(2) 0.006(3) -0.003(2)
C7 0.024(3) 0.016(3) 0.018(3) -0.008(2) 0.015(3) -0.007(3)
C8 0.033(5) 0.078(6) 0.033(5) -0.009(5) 0.010(4) -0.021(5)
C9 0.032(4) 0.034(4) 0.015(3) -0.005(3) 0.006(3) -0.002(3)
Au2 0.01827(14) 0.02121(13) 0.01215(14) -0.00022(9) 0.00249(9) 0.00447(9)
Cl3 0.0334(10) 0.0345(9) 0.0299(10) -0.0068(7) -0.0040(8) 0.0187(8)
Cl4 0.0250(9) 0.0263(8) 0.0236(9) -0.0077(6) 0.0003(7) 0.0030(6)
S3 0.0227(8) 0.0147(7) 0.0202(8) -0.0004(6) 0.0050(7) 0.0026(6)
S4 0.0217(8) 0.0172(7) 0.0168(8) -0.0025(6) 0.0018(6) 0.0051(6)
N2 0.017(3) 0.019(2) 0.014(3) -0.002(2) 0.004(2) 0.001(2)
C10 0.023(3) 0.015(3) 0.017(3) 0.002(2) 0.009(3) -0.001(2)
C11 0.026(4) 0.011(3) 0.022(3) -0.001(2) 0.005(3) -0.003(2)
C12 0.025(3) 0.018(3) 0.011(3) 0.002(2) 0.007(3) 0.002(2)
C13 0.020(3) 0.021(3) 0.035(4) -0.002(3) 0.017(3) 0.003(3)
C14 0.044(4) 0.019(4) 0.024(4) -0.010(3) 0.007(3) -0.001(3)
C15 0.027(4) 0.019(2) 0.015(3) 0.000(3) 0.007(3) 0.006(3)
C16 0.018(3) 0.028(3) 0.015(3) -0.007(3) 0.009(3) 0.002(3)
C17 0.030(4) 0.045(4) 0.040(5) 0.018(4) 0.019(3) 0.005(3)
C18 0.035(5) 0.033(4) 0.030(4) -0.003(3) 0.002(4) 0.010(3)

loop_
_atom_type_symbol
_atom_type_description
_atom_type_scat_dispersion_real
_atom_type_scat_dispersion_imag
_atom_type_scat_source
C C 0.0033 0.0016 'International Tables Vol C Tables 4.2.6.8 and 6.1.1.4'
H H 0.0000 0.0000 'International Tables Vol C Tables 4.2.6.8 and 6.1.1.4'
Au Au -2.0133 8.8022 'International Tables Vol C Tables 4.2.6.8 and 6.1.1.4'
Cl Cl 0.1484 0.1585 'International Tables Vol C Tables 4.2.6.8 and 6.1.1.4'
N N 0.0061 0.0033 'International Tables Vol C Tables 4.2.6.8 and 6.1.1.4'
S S 0.1246 0.1234 'International Tables Vol C Tables 4.2.6.8 and 6.1.1.4'

loop_
_exptl_crystal_face_index_h
_exptl_crystal_face_index_k
_exptl_crystal_face_index_l
_exptl_crystal_face_perp_dist
-1 2 -2 0.1129
1 -2 2 0.0685
0 -1 0 0.0939
0 1 0 0.1182
-1 0 1 0.0190
1 0 -1 0.0472
-1 0 -2 0.0392
1 0 2 0.0207
1 0 0 0.0337
-1 0 0 0.0337

loop_
_geom_angle_atom_site_label_1
_geom_angle_atom_site_label_2
_geom_angle_atom_site_label_3
_geom_angle
_geom_angle_site_symmetry_1
_geom_angle_site_symmetry_3
_geom_angle_publ_flag
Cl2 Au1 Cl1 94.61(6) . . ?
S1 Au1 Cl1 95.00(6) . . ?
S1 Au1 Cl2 170.29(6) . . ?
S2 Au1 Cl1 170.07(6) . . ?
S2 Au1 Cl2 94.79(6) . . ?
S2 Au1 S1 75.70(6) . . ?
C1 S1 Au1 87.9(2) . . ?
C1 S2 Au1 87.7(2) . . ?
C1 N1 C2 120.3(5) . . ?
C1 N1 C6 121.9(5) . . ?
C6 N1 C2 117.8(5) . . ?
S1 C1 S2 108.4(4) . . ?
N1 C1 S1 125.2(5) . . ?
N1 C1 S2 126.3(5) . . ?
N1 C2 H2A 109.3 . . ?
N1 C2 H2B 109.3 . . ?
N1 C2 C3 111.4(5) . . ?
H2A C2 H2B 108.0 . . ?
C3 C2 H2A 109.3 . . ?
C3 C2 H2B 109.3 . . ?
C2 C3 H3 108.9 . . ?
C2 C3 C4 111.8(6) . . ?
C4 C3 H3 108.9 . . ?
C5 C3 C2 109.4(6) . . ?
C5 C3 H3 108.9 . . ?
C5 C3 C4 108.9(6) . . ?
C3 C4 H4A 109.5 . . ?
C3 C4 H4B 109.5 . . ?
C3 C4 H4C 109.5 . . ?
H4A C4 H4B 109.5 . . ?
H4A C4 H4C 109.5 . . ?
H4B C4 H4C 109.5 . . ?
C3 C5 H5A 109.5 . . ?
C3 C5 H5B 109.5 . . ?
C3 C5 H5C 109.5 . . ?
H5A C5 H5B 109.5 . . ?
H5A C5 H5C 109.5 . . ?
H5B C5 H5C 109.5 . . ?
N1 C6 H6A 109.2 . . ?
N1 C6 H6B 109.2 . . ?
N1 C6 C7 111.8(5) . . ?
H6A C6 H6B 107.9 . . ?
C7 C6 H6A 109.2 . . ?
C7 C6 H6B 109.2 . . ?
C6 C7 H7 106.8 . . ?
C6 C7 C8 114.9(6) . . ?
C6 C7 C9 111.0(5) . . ?
C8 C7 H7 106.8 . . ?
C8 C7 C9 110.1(6) . . ?
C9 C7 H7 106.8 . . ?
C7 C8 H8A 109.5 . . ?
C7 C8 H8B 109.5 . . ?
C7 C8 H8C 109.5 . . ?
H8A C8 H8B 109.5 . . ?
H8A C8 H8C 109.5 . . ?
H8B C8 H8C 109.5 . . ?
C7 C9 H9A 109.5 . . ?
C7 C9 H9B 109.5 . . ?
C7 C9 H9C 109.5 . . ?
H9A C9 H9B 109.5 . . ?
H9A C9 H9C 109.5 . . ?
H9B C9 H9C 109.5 . . ?
Cl4 Au2 Cl3 93.09(6) . . ?
S3 Au2 Cl3 95.26(6) . . ?
S3 Au2 Cl4 171.40(6) . . ?
S4 Au2 Cl3 170.95(6) . . ?
S4 Au2 Cl4 95.96(5) . . ?
S4 Au2 S3 75.69(5) . . ?
C10 S3 Au2 87.4(2) . . ?
C10 S4 Au2 88.1(2) . . ?
C10 N2 C11 121.9(5) . . ?
C10 N2 C15 121.4(5) . . ?
C15 N2 C11 116.7(5) . . ?
S4 C10 S3 108.7(3) . . ?
N2 C10 S3 125.4(5) . . ?
N2 C10 S4 125.9(5) . . ?
N2 C11 H11A 109.0 . . ?
N2 C11 H11B 109.0 . . ?
N2 C11 C12 112.8(5) . . ?
H11A C11 H11B 107.8 . . ?
C12 C11 H11A 109.0 . . ?
C12 C11 H11B 109.0 . . ?
C11 C12 H12 108.9 . . ?
C11 C12 C13 112.6(5) . . ?
C11 C12 C14 107.4(5) . . ?
C13 C12 H12 108.9 . . ?
C13 C12 C14 110.2(5) . . ?
C14 C12 H12 108.9 . . ?
C12 C13 H13A 109.5 . . ?
C12 C13 H13B 109.5 . . ?
C12 C13 H13C 109.5 . . ?
H13A C13 H13B 109.5 . . ?
H13A C13 H13C 109.5 . . ?
H13B C13 H13C 109.5 . . ?
C12 C14 H14A 109.5 . . ?
C12 C14 H14B 109.5 . . ?
C12 C14 H14C 109.5 . . ?
H14A C14 H14B 109.5 . . ?
H14A C14 H14C 109.5 . . ?
H14B C14 H14C 109.5 . . ?
N2 C15 H15A 108.8 . . ?
N2 C15 H15B 108.8 . . ?
N2 C15 C16 113.9(5) . . ?
H15A C15 H15B 107.7 . . ?
C16 C15 H15A 108.8 . . ?
C16 C15 H15B 108.8 . . ?
C15 C16 H16 108.1 . . ?
C15 C16 C17 111.8(6) . . ?
C17 C16 H16 108.1 . . ?
C18 C16 C15 110.6(6) . . ?
C18 C16 H16 108.1 . . ?
C18 C16 C17 110.1(5) . . ?
C16 C17 H17A 109.5 . . ?
C16 C17 H17B 109.5 . . ?
C16 C17 H17C 109.5 . . ?
H17A C17 H17B 109.5 . . ?
H17A C17 H17C 109.5 . . ?
H17B C17 H17C 109.5 . . ?
C16 C18 H18A 109.5 . . ?
C16 C18 H18B 109.5 . . ?
C16 C18 H18C 109.5 . . ?
H18A C18 H18B 109.5 . . ?
H18A C18 H18C 109.5 . . ?
H18B C18 H18C 109.5 . . ?

loop_
_geom_bond_atom_site_label_1
_geom_bond_atom_site_label_2
_geom_bond_distance
_geom_bond_site_symmetry_2
_geom_bond_publ_flag
Au1 Cl1 2.3243(16) . ?
Au1 Cl2 2.3079(16) . ?
Au1 S1 2.2947(16) . ?
Au1 S2 2.2944(15) . ?
S1 C1 1.731(6) . ?
S2 C1 1.740(6) . ?
N1 C1 1.292(8) . ?
N1 C2 1.482(7) . ?
N1 C6 1.481(7) . ?
C2 H2A 0.9900 . ?
C2 H2B 0.9900 . ?
C2 C3 1.527(9) . ?
C3 H3 1.0000 . ?
C3 C4 1.530(9) . ?
C3 C5 1.526(9) . ?
C4 H4A 0.9800 . ?
C4 H4B 0.9800 . ?
C4 H4C 0.9800 . ?
C5 H5A 0.9800 . ?
C5 H5B 0.9800 . ?
C5 H5C 0.9800 . ?
C6 H6A 0.9900 . ?
C6 H6B 0.9900 . ?
C6 C7 1.489(8) . ?
C7 H7 1.0000 . ?
C7 C8 1.526(10) . ?
C7 C9 1.538(8) . ?
C8 H8A 0.9800 . ?
C8 H8B 0.9800 . ?
C8 H8C 0.9800 . ?
C9 H9A 0.9800 . ?
C9 H9B 0.9800 . ?
C9 H9C 0.9800 . ?
Au2 Cl3 2.3163(17) . ?
Au2 Cl4 2.3158(16) . ?
Au2 S3 2.3063(16) . ?
Au2 S4 2.3006(16) . ?
S3 C10 1.749(6) . ?
S4 C10 1.729(6) . ?
N2 C10 1.294(8) . ?
N2 C11 1.487(7) . ?
N2 C15 1.469(8) . ?
C11 H11A 0.9900 . ?
C11 H11B 0.9900 . ?
C11 C12 1.515(8) . ?
C12 H12 1.0000 . ?
C12 C13 1.526(8) . ?
C12 C14 1.534(8) . ?
C13 H13A 0.9800 . ?
C13 H13B 0.9800 . ?
C13 H13C 0.9800 . ?
C14 H14A 0.9800 . ?
C14 H14B 0.9800 . ?
C14 H14C 0.9800 . ?
C15 H15A 0.9900 . ?
C15 H15B 0.9900 . ?
C15 C16 1.515(8) . ?
C16 H16 1.0000 . ?
C16 C17 1.565(10) . ?
C16 C18 1.508(10) . ?
C17 H17A 0.9800 . ?
C17 H17B 0.9800 . ?
C17 H17C 0.9800 . ?
C18 H18A 0.9800 . ?
C18 H18B 0.9800 . ?
C18 H18C 0.9800 . ?

loop_
_geom_torsion_atom_site_label_1
_geom_torsion_atom_site_label_2
_geom_torsion_atom_site_label_3
_geom_torsion_atom_site_label_4
_geom_torsion
_geom_torsion_site_symmetry_1
_geom_torsion_site_symmetry_2
_geom_torsion_site_symmetry_3
_geom_torsion_site_symmetry_4
_geom_torsion_publ_flag
Au1 S1 C1 S2 3.7(3) . . . . ?
Au1 S1 C1 N1 -176.6(6) . . . . ?
Au1 S2 C1 S1 -3.7(3) . . . . ?
Au1 S2 C1 N1 176.6(6) . . . . ?
N1 C2 C3 C4 59.5(7) . . . . ?
N1 C2 C3 C5 -179.8(6) . . . . ?
N1 C6 C7 C8 60.6(8) . . . . ?
N1 C6 C7 C9 -173.7(5) . . . . ?
C1 N1 C2 C3 -105.7(7) . . . . ?
C1 N1 C6 C7 -97.9(7) . . . . ?
C2 N1 C1 S1 -3.9(9) . . . . ?
C2 N1 C1 S2 175.7(5) . . . . ?
C2 N1 C6 C7 79.1(7) . . . . ?
C6 N1 C1 S1 173.0(4) . . . . ?
C6 N1 C1 S2 -7.3(9) . . . . ?
C6 N1 C2 C3 77.2(7) . . . . ?
Au2 S3 C10 S4 2.3(3) . . . . ?
Au2 S3 C10 N2 -176.2(5) . . . . ?
Au2 S4 C10 S3 -2.3(3) . . . . ?
Au2 S4 C10 N2 176.2(5) . . . . ?
N2 C11 C12 C13 -61.5(7) . . . . ?
N2 C11 C12 C14 177.0(5) . . . . ?
N2 C15 C16 C17 -57.0(7) . . . . ?
N2 C15 C16 C18 179.9(5) . . . . ?
C10 N2 C11 C12 105.5(6) . . . . ?
C10 N2 C15 C16 100.9(7) . . . . ?
C11 N2 C10 S3 6.8(8) . . . . ?
C11 N2 C10 S4 -171.5(4) . . . . ?
C11 N2 C15 C16 -76.4(6) . . . . ?
C15 N2 C10 S3 -170.3(4) . . . . ?
C15 N2 C10 S4 11.4(8) . . . . ?
C15 N2 C11 C12 -77.2(6) . . . . ?

loop_
_twin_individual_id
_twin_individual_mass_fraction_refined
1 0.5991(6)
2 0.4009(6)

loop_
_exptl_oxdiff_crystal_face_indexfrac_h
_exptl_oxdiff_crystal_face_indexfrac_k
_exptl_oxdiff_crystal_face_indexfrac_l
_exptl_oxdiff_crystal_face_x
_exptl_oxdiff_crystal_face_y
_exptl_oxdiff_crystal_face_z
-1.0013 2.0024 -1.9991 0.0384 -0.1170 0.1165
1.0013 -2.0024 1.9991 -0.0384 0.1170 -0.1165
-0.0007 -1.0011 -0.0003 -0.0492 0.0166 -0.0373
0.0007 1.0011 0.0003 0.0492 -0.0166 0.0373
-0.9997 -0.0001 0.9997 0.0237 -0.0215 -0.0409
0.9997 0.0001 -0.9997 -0.0237 0.0215 0.0409
-1.0026 0.0002 -1.9996 -0.0600 -0.0837 0.0419
1.0026 -0.0002 1.9996 0.0600 0.0837 -0.0419
1.0007 -0.0000 0.0001 0.0042 0.0422 0.0133
-1.0007 0.0000 -0.0001 -0.0042 -0.0422 -0.0133
